data_4343506
loop_
_publ_author_name
'Lannes, Anthony'
'Luneau, Dominique'

_publ_section_title
;
 New Family of Lanthanide-Based Complexes with Different Scorpionate-Type
 Ligands: A Rare Case Where Dysprosium and Ytterbium Analogues Display
 Single-Ion-Magnet Behavior.
;
_journal_issue 14
_journal_name_full 'Inorganic chemistry'
_journal_page_first 6736
_journal_page_last 6743
_journal_paper_doi 10.1021/acs.inorgchem.5b00432
_journal_volume 54
_journal_year 2015
_chemical_absolute_configuration ad
_chemical_formula_moiety '2(C24 H28 B3 Gd N16), C H2 Cl2'
_chemical_formula_sum 'C49 H58 B6 Cl2 Gd2 N32'
_chemical_formula_weight 1545.48
_space_group_IT_number 36
_symmetry_cell_setting orthorhombic
_symmetry_space_group_name_Hall 'C 2c -2'
_symmetry_space_group_name_H-M 'C m c 21'
_atom_sites_solution_hydrogens difmap
_atom_sites_solution_primary direct
_cell_angle_alpha 90
_cell_angle_beta 90
_cell_angle_gamma 90
_cell_formula_units_Z 2
_cell_length_a 13.372(5)
_cell_length_b 17.327(5)
_cell_length_c 14.665(5)
_cell_measurement_reflns_used 2554
_cell_measurement_temperature 293
_cell_measurement_theta_max 26
_cell_measurement_theta_min 3
_cell_volume 3398(2)
_computing_cell_refinement 'CrysAlis, (Oxford Diffraction, 2002)'
_computing_data_collection 'Gemini, (Oxford Diffraction, 2006)'
_computing_data_reduction 'CrysAlis, (Oxford Diffraction, 2002)'
_computing_molecular_graphics 'CAMERON (Watkin et al., 1996)'
_computing_publication_material 'CRYSTALS (Betteridge et al., 2003)'
_computing_structure_refinement 'CRYSTALS (Betteridge et al., 2003)'
_computing_structure_solution 'SIR97 (Altomare et al., 1999)'
_diffrn_ambient_temperature 293
_diffrn_measured_fraction_theta_full 0.971
_diffrn_measured_fraction_theta_max 0.894
_diffrn_measurement_device Area
_diffrn_measurement_device_type 'Oxford Diffraction Gemini'
_diffrn_measurement_method \w/2\q
_diffrn_radiation_monochromator graphite
_diffrn_radiation_type 'Mo K\a'
_diffrn_radiation_wavelength 0.71069
_diffrn_reflns_av_R_equivalents 0.087
_diffrn_reflns_limit_h_max 18
_diffrn_reflns_limit_h_min -14
_diffrn_reflns_limit_k_max 23
_diffrn_reflns_limit_k_min -14
_diffrn_reflns_limit_l_max 18
_diffrn_reflns_limit_l_min -18
_diffrn_reflns_number 8974
_diffrn_reflns_theta_full 25.045
_diffrn_reflns_theta_max 29.465
_diffrn_reflns_theta_min 2.778
_diffrn_standards_number 0
_exptl_absorpt_coefficient_mu 2.073
_exptl_absorpt_correction_T_max 0.68
_exptl_absorpt_correction_T_min 0.51
_exptl_absorpt_correction_type analytical
_exptl_absorpt_process_details
; 
 Analytical Absorption (De Meulenaer & Tompa, 1965) 
;
_exptl_crystal_colour colourless
_exptl_crystal_density_diffrn 1.510
_exptl_crystal_density_method 'not measured'
_exptl_crystal_description plate
_exptl_crystal_F_000 1536
_exptl_crystal_size_max 0.739
_exptl_crystal_size_mid 0.235
_exptl_crystal_size_min 0.187
_refine_diff_density_max 1.60
_refine_diff_density_min -1.39
_refine_ls_abs_structure_details 'Flack (1983), 1730 Friedel-pairs'
_refine_ls_abs_structure_Flack 0.00(3)
_refine_ls_extinction_method None
_refine_ls_goodness_of_fit_ref 1.1051
_refine_ls_hydrogen_treatment constr
_refine_ls_matrix_type full
_refine_ls_number_parameters 252
_refine_ls_number_reflns 2489
_refine_ls_number_restraints 22
_refine_ls_R_factor_all 0.0960
_refine_ls_R_factor_gt 0.0612
_refine_ls_shift/su_max 0.0004336
_refine_ls_shift/su_mean 0.0000082
_refine_ls_structure_factor_coef F
_refine_ls_weighting_details
;
 Method, part 1, Chebychev polynomial, (Watkin, 1994, Prince, 1982) 
 [weight] = 1.0/[A~0~*T~0~(x)+A~1~*T~1~(x) ... +A~n-1~]*T~n-1~(x)] 
 where A~i~ are the Chebychev coefficients listed below and x= Fcalc/Fmax 
 Method = Robust Weighting (Prince, 1982) 
 W = [weight] * [1-(deltaF/6*sigmaF)^2^]^2^ 
 A~i~ are: 
 7.93 -6.27 5.28 
;
_refine_ls_weighting_scheme calc
_refine_ls_wR_factor_all 0.0773
_refine_ls_wR_factor_gt 0.0551
_refine_ls_wR_factor_ref 0.0510
_reflns_limit_h_max 18
_reflns_limit_h_min 0
_reflns_limit_k_max 23
_reflns_limit_k_min 0
_reflns_limit_l_max 18
_reflns_limit_l_min -18
_reflns_number_gt 2880
_reflns_number_total 3899
_reflns_threshold_expression I>2.0\s(I)
_oxford_diffrn_Wilson_B_factor 0.00
_oxford_diffrn_Wilson_scale 0.00
_oxford_refine_ls_r_factor_ref 0.0535
_oxford_refine_ls_scale 0.6785(15)
_oxford_reflns_number_all 3891
_oxford_reflns_threshold_expression_ref I>3.0\s(I)
_cod_data_source_file ic5b00432_si_001.cif
_cod_data_source_block 1
_cod_depositor_comments 'Adding full bibliography for 4343504--4343508.cif.'
_cod_original_cell_volume 3397.8(20)
_cod_original_sg_symbol_H-M 'C m c 21 '
_cod_database_code 4343506

loop_
_symmetry_equiv_pos_as_xyz
x,y,z
x+1/2,y+1/2,z
-x,y,z
-x+1/2,y+1/2,z
x,-y,z+1/2
x+1/2,-y+1/2,z+1/2
-x,-y,z+1/2
-x+1/2,-y+1/2,z+1/2

loop_
_atom_site_label
_atom_site_type_symbol
_atom_site_fract_x
_atom_site_fract_y
_atom_site_fract_z
_atom_site_U_iso_or_equiv
_atom_site_occupancy
_atom_site_adp_type
_atom_site_refinement_flags_posn
_atom_site_refinement_flags_adp
Gd1 Gd 0.5000 0.22405(3) 0.5623(2) 0.0418 1.0000 Uani S T
N101 N 0.6215(9) 0.1807(7) 0.6814(7) 0.0393 1.0000 Uani . .
C102 C 0.7077(8) 0.1430(6) 0.6697(8) 0.0574 1.0000 Uani . .
C103 C 0.7379(10) 0.1119(7) 0.7529(9) 0.0716 1.0000 Uani . .
C104 C 0.6678(12) 0.1344(8) 0.8161(11) 0.0685 1.0000 Uani . .
N105 N 0.5955(6) 0.1725(4) 0.7699(5) 0.0463 1.0000 Uani . .
B106 B 0.500000(7) 0.2084(8) 0.8116(11) 0.0498 1.0000 Uani S T
N107 N 0.5000 0.2950(6) 0.7865(7) 0.0484 1.0000 Uani S T
C108 C 0.500000(7) 0.3555(8) 0.8469(10) 0.0632 1.0000 Uani S T
C109 C 0.500000(7) 0.4218(8) 0.7930(11) 0.0686 1.0000 Uani S T
C110 C 0.500000(7) 0.3924(11) 0.7000(13) 0.0487 1.0000 Uani S T
N111 N 0.5000 0.3179(7) 0.7011(7) 0.0527 1.0000 Uani S T
N201 N 0.6157(12) 0.1716(7) 0.4410(9) 0.0570 1.0000 Uani . .
C202 C 0.7023(8) 0.1994(7) 0.4084(7) 0.0614 1.0000 Uani . .
C203 C 0.7363(11) 0.1565(9) 0.3361(10) 0.0822 1.0000 Uani . .
C204 C 0.6631(9) 0.1025(8) 0.3234(8) 0.0571 1.0000 Uani . .
N205 N 0.5938(6) 0.1092(4) 0.3887(5) 0.0469 1.0000 Uani . .
B206 B 0.500000(7) 0.0622(9) 0.4038(11) 0.0491 1.0000 Uani S T
N207 N 0.5000 0.0273(10) 0.4992(12) 0.0487 1.0000 Uani S T
C208 C 0.500000(7) -0.0469(13) 0.5230(19) 0.0544 1.0000 Uani S T
C209 C 0.500000(7) -0.0465(15) 0.617(2) 0.0655 1.0000 Uani S T
C210 C 0.500000(7) 0.0284(11) 0.6433(17) 0.0438 1.0000 Uani S T
N211 N 0.5000 0.0744(5) 0.5682(17) 0.0511 1.0000 Uani S T
C302 C 0.7042(7) 0.3603(6) 0.5781(12) 0.0633 1.0000 Uani . .
C303 C 0.7261(8) 0.4327(6) 0.5439(11) 0.0716 1.0000 Uani . .
C304 C 0.6550(8) 0.4469(6) 0.4819(9) 0.0681 1.0000 Uani . .
N305 N 0.5946(7) 0.3865(4) 0.4761(6) 0.0562 1.0000 Uani . .
B306 B 0.500000(6) 0.3703(18) 0.412(2) 0.0764 1.0000 Uani S T
C401 C 0.500000(7) 0.3139(16) 0.1672(16) 0.0569 0.5000 Uani S T
Cl402 Cl 0.5000 0.4027(5) 0.1260(6) 0.0931 0.5000 Uani S T
H1021 H 0.7424 0.1387 0.6150 0.0682 1.0000 Uiso R .
H1031 H 0.7943 0.0814 0.7632 0.0879 1.0000 Uiso R .
H1041 H 0.6694 0.1257 0.8783 0.0822 1.0000 Uiso R .
H1101 H 0.5000 0.4233 0.6482 0.0629 1.0000 Uiso RS .
H2021 H 0.7353 0.2421 0.4320 0.0739 1.0000 Uiso R .
H2031 H 0.7950 0.1631 0.3025 0.0981 1.0000 Uiso R .
H2041 H 0.6622 0.0660 0.2774 0.0690 1.0000 Uiso R .
H3031 H 0.7787 0.4647 0.5603 0.0851 1.0000 Uiso R .
H3041 H 0.6489 0.4920 0.4478 0.0821 1.0000 Uiso R .
H2091 H 0.5000 -0.0887 0.6555 0.0739 1.0000 Uiso RS .
H1091 H 0.5000 0.4730 0.8127 0.0870 1.0000 Uiso RS .
N301 N 0.6241(6) 0.3322(4) 0.5362(5) 0.0541 1.0000 Uani . .
H3021 H 0.7394 0.3348 0.6236 0.0749 1.0000 Uiso R .
H2081 H 0.5000 -0.0891 0.4845 0.0630 1.0000 Uiso RS .
H2101 H 0.5000 0.0461 0.7034 0.0540 1.0000 Uiso RS .
H2061 H 0.5000 0.0019 0.3456 0.1168 1.0000 Uiso RS .
H1081 H 0.5000 0.3527 0.9103 0.0759 1.0000 Uiso RS .
Cl403 Cl 0.4495(13) 0.2501(6) 0.0861(8) 0.0958 0.2500 Uani . .
H1061 H 0.5000 0.1929 0.8804 0.0240 1.0000 Uiso RS .
H4011 H 0.5000 0.3029 0.2326 0.0680 0.5000 Uiso RS .
H4012 H 0.5686 0.3030 0.1564 0.0682 0.2500 Uiso R .
H3062 H 0.5000 0.4015 0.3590 0.0913 1.0000 Uiso RS .
H3061 H 0.5000 0.3174 0.3954 0.0913 1.0000 Uiso RS .

loop_
_atom_site_aniso_label
_atom_site_aniso_U_11
_atom_site_aniso_U_22
_atom_site_aniso_U_33
_atom_site_aniso_U_23
_atom_site_aniso_U_13
_atom_site_aniso_U_12
Gd1 0.0510(3) 0.0372(2) 0.0370(3) 0.0013(6) 0.0000 0.0000
N101 0.036(6) 0.054(6) 0.027(5) 0.010(4) 0.002(5) -0.007(5)
C102 0.050(6) 0.065(6) 0.057(6) -0.003(5) 0.005(5) 0.009(5)
C103 0.067(8) 0.067(7) 0.082(9) 0.018(6) -0.031(7) 0.002(6)
C104 0.072(10) 0.065(8) 0.069(9) 0.020(7) -0.012(7) -0.005(7)
N105 0.050(4) 0.042(3) 0.046(4) 0.000(3) -0.003(4) -0.003(3)
B106 0.053(9) 0.056(9) 0.041(8) -0.001(6) 0.0000 0.0000
N107 0.052(6) 0.055(6) 0.039(6) -0.005(4) 0.0000 0.0000
C108 0.081(11) 0.056(8) 0.053(9) -0.020(6) 0.0000 0.0000
C109 0.087(11) 0.044(7) 0.075(11) -0.013(7) 0.0000 0.0000
C110 0.053(10) 0.052(9) 0.041(9) 0.006(7) 0.0000 0.0000
N111 0.087(9) 0.040(6) 0.031(6) -0.008(4) 0.0000 0.0000
N201 0.065(9) 0.042(5) 0.065(8) 0.003(5) 0.002(7) 0.001(5)
C202 0.057(7) 0.078(7) 0.049(6) -0.007(5) 0.002(5) -0.018(5)
C203 0.055(8) 0.106(11) 0.086(10) -0.031(9) 0.019(7) -0.010(8)
C204 0.043(7) 0.088(9) 0.040(6) -0.016(6) 0.006(5) -0.010(6)
N205 0.046(4) 0.053(4) 0.042(4) -0.006(3) 0.006(4) -0.004(3)
B206 0.050(9) 0.047(7) 0.050(9) -0.006(6) 0.0000 0.0000
N207 0.048(10) 0.054(9) 0.045(9) -0.008(7) 0.0000 0.0000
C208 0.079(17) 0.029(9) 0.054(9) -0.004(6) 0.0000 0.0000
C209 0.039(13) 0.045(12) 0.11(2) 0.007(11) 0.0000 0.0000
C210 0.048(11) 0.036(8) 0.048(11) 0.007(7) 0.0000 0.0000
N211 0.065(5) 0.036(4) 0.052(7) -0.008(9) 0.0000 0.0000
C302 0.046(5) 0.070(5) 0.074(13) -0.010(6) 0.004(6) -0.005(4)
C303 0.057(5) 0.069(6) 0.089(15) -0.021(7) 0.013(7) -0.015(5)
C304 0.061(7) 0.054(5) 0.089(8) 0.010(5) 0.005(6) -0.004(5)
N305 0.067(5) 0.035(4) 0.066(5) 0.009(3) 0.016(4) 0.007(4)
B306 0.069(15) 0.075(18) 0.086(18) -0.020(15) 0.0000 0.0000
C401 0.08(2) 0.060(15) 0.027(13) -0.019(11) 0.0000 0.0000
Cl402 0.167(10) 0.041(4) 0.071(5) 0.000(3) 0.0000 0.0000
N301 0.054(4) 0.048(4) 0.060(7) -0.004(3) -0.002(3) 0.002(3)
Cl403 0.173(13) 0.040(3) 0.074(10) -0.023(4) 0.004(7) -0.019(5)

loop_
_atom_type_symbol
_atom_type_scat_dispersion_real
_atom_type_scat_dispersion_imag
_atom_type_scat_Cromer_Mann_a1
_atom_type_scat_Cromer_Mann_b1
_atom_type_scat_Cromer_Mann_a2
_atom_type_scat_Cromer_Mann_b2
_atom_type_scat_Cromer_Mann_a3
_atom_type_scat_Cromer_Mann_b3
_atom_type_scat_Cromer_Mann_a4
_atom_type_scat_Cromer_Mann_b4
_atom_type_scat_Cromer_Mann_c
_atom_type_scat_source
C 0.0033 0.0016 2.3100 20.8439 1.0200 10.2075 1.5886 0.5687 0.8650 51.6512 0.2156 'International Tables Vol C 4.2.6.8 and 6.1.1.4'
H 0.0000 0.0000 0.4930 10.5109 0.3229 26.1257 0.1402 3.1424 0.0408 57.7998 0.0030 'International Tables Vol C 4.2.6.8 and 6.1.1.4'
B 0.0013 0.0007 2.0545 23.2185 1.3326 1.0210 1.0979 60.3498 0.7068 0.1403 -0.1932 'International Tables Vol C 4.2.6.8 and 6.1.1.4'
N 0.0061 0.0033 12.2126 0.0057 3.1322 9.8933 2.0125 28.9975 1.1663 0.5826 -11.5290 'International Tables Vol C 4.2.6.8 and 6.1.1.4'
Cl 0.1484 0.1585 11.4604 0.0104 7.1964 1.1662 6.2556 18.5194 1.6455 47.7784 -9.5574 'International Tables Vol C 4.2.6.8 and 6.1.1.4'
Gd -0.1653 3.9035 25.0709 2.2534 19.0798 0.1820 13.8518 12.9331 3.5454 101.3980 2.4196 'International Tables Vol C 4.2.6.8 and 6.1.1.4'

loop_
_geom_angle_atom_site_label_1
_geom_angle_site_symmetry_1
_geom_angle_atom_site_label_2
_geom_angle_atom_site_label_3
_geom_angle_site_symmetry_3
_geom_angle
_geom_angle_publ_flag
N301 3_655 Gd1 N201 3_655 76.0(3) yes
N301 3_655 Gd1 N101 3_655 84.4(3) yes
N201 3_655 Gd1 N101 3_655 89.2(2) yes
N301 3_655 Gd1 N101 . 138.9(3) yes
N201 3_655 Gd1 N101 . 141.4(2) yes
N101 3_655 Gd1 N101 . 81.0(5) yes
N301 3_655 Gd1 N111 . 69.9(2) yes
N201 3_655 Gd1 N111 . 140.8(3) yes
N101 3_655 Gd1 N111 . 69.0(3) yes
N101 . Gd1 N111 . 69.0(3) yes
N301 3_655 Gd1 N201 . 124.1(3) yes
N201 3_655 Gd1 N201 . 75.5(7) yes
N101 3_655 Gd1 N201 . 141.4(2) yes
N101 . Gd1 N201 . 89.2(2) yes
N111 . Gd1 N201 . 140.8(3) yes
N301 3_655 Gd1 N211 . 138.1(2) yes
N201 3_655 Gd1 N211 . 70.3(5) yes
N101 3_655 Gd1 N211 . 71.1(5) yes
N101 . Gd1 N211 . 71.1(5) yes
N111 . Gd1 N211 . 126.7(6) yes
N301 3_655 Gd1 N301 . 81.9(3) yes
N201 3_655 Gd1 N301 . 124.1(3) yes
N101 3_655 Gd1 N301 . 138.9(3) yes
N101 . Gd1 N301 . 84.4(3) yes
N111 . Gd1 N301 . 69.9(2) yes
N201 . Gd1 N211 . 70.3(5) yes
N201 . Gd1 N301 . 76.0(3) yes
N211 . Gd1 N301 . 138.1(2) yes
Gd1 . N101 C102 . 128.1(8) yes
Gd1 . N101 N105 . 122.3(8) yes
C102 . N101 N105 . 107.2(10) yes
N101 . C102 C103 . 109.0(10) yes
N101 . C102 H1021 . 125.6 no
C103 . C102 H1021 . 125.4 no
C102 . C103 C104 . 106.4(11) yes
C102 . C103 H1031 . 126.5 no
C104 . C103 H1031 . 127.1 no
C103 . C104 N105 . 106.8(13) yes
C103 . C104 H1041 . 127.1 no
N105 . C104 H1041 . 126.1 no
C104 . N105 N101 . 110.3(11) yes
C104 . N105 B106 . 126.1(11) yes
N101 . N105 B106 . 123.4(10) yes
N105 . B106 N105 3_655 111.4(11) yes
N105 . B106 N107 . 107.3(7) yes
N105 3_655 B106 N107 . 107.3(7) yes
N105 . B106 H1061 . 106.2 no
N105 3_655 B106 H1061 . 106.2 no
N107 . B106 H1061 . 118.7 no
B106 . N107 C108 . 126.0(12) yes
B106 . N107 N111 . 121.3(11) yes
C108 . N107 N111 . 112.7(11) yes
N107 . C108 C109 . 105.2(13) yes
N107 . C108 H1081 . 127.2 no
C109 . C108 H1081 . 127.5 no
C108 . C109 C110 . 104.0(13) yes
C108 . C109 H1091 . 127.4 no
C110 . C109 H1091 . 128.6 no
C109 . C110 N111 . 109.8(16) yes
C109 . C110 H1101 . 124.3 no
N111 . C110 H1101 . 125.9 no
Gd1 . N111 N107 . 123.8(8) yes
Gd1 . N111 C110 . 127.9(11) yes
N107 . N111 C110 . 108.3(12) yes
Gd1 . N201 C202 . 130.6(10) yes
Gd1 . N201 N205 . 123.5(10) yes
C202 . N201 N205 . 105.7(12) yes
N201 . C202 C203 . 111.5(12) yes
N201 . C202 H2021 . 124.2 no
C203 . C202 H2021 . 124.3 no
C202 . C203 C204 . 103.9(11) yes
C202 . C203 H2031 . 128.2 no
C204 . C203 H2031 . 127.9 no
C203 . C204 N205 . 109.8(11) yes
C203 . C204 H2041 . 125.3 no
N205 . C204 H2041 . 124.9 no
N201 . N205 C204 . 108.9(10) yes
N201 . N205 B206 . 121.7(10) yes
C204 . N205 B206 . 129.2(10) yes
N205 3_655 B206 N205 . 112.1(11) yes
N205 3_655 B206 N207 . 110.4(8) yes
N205 . B206 N207 . 110.4(8) yes
N205 3_655 B206 H2061 . 108.9 no
N205 . B206 H2061 . 108.9 no
N207 . B206 H2061 . 106.0 no
B206 . N207 C208 . 128.5(19) yes
B206 . N207 N211 . 117.8(17) yes
C208 . N207 N211 . 114(2) yes
N207 . C208 C209 . 105(3) yes
N207 . C208 H2081 . 127.2 no
C209 . C208 H2081 . 127.9 no
C208 . C209 C210 . 107(3) yes
C208 . C209 H2091 . 127.6 no
C210 . C209 H2091 . 125.5 no
C209 . C210 N211 . 109(2) yes
C209 . C210 H2101 . 125.9 no
N211 . C210 H2101 . 124.9 no
Gd1 . N211 C210 . 127.8(15) yes
Gd1 . N211 N207 . 127.0(16) yes
C210 . N211 N207 . 105.2(10) yes
C303 . C302 N301 . 109.7(13) yes
C303 . C302 H3021 . 125.7 no
N301 . C302 H3021 . 124.5 no
C302 . C303 C304 . 105.2(10) yes
C302 . C303 H3031 . 127.6 no
C304 . C303 H3031 . 127.2 no
C303 . C304 N305 . 109.4(10) yes
C303 . C304 H3041 . 125.5 no
N305 . C304 H3041 . 125.1 no
C304 . N305 B306 . 131.3(15) yes
C304 . N305 N301 . 109.3(9) yes
B306 . N305 N301 . 119.4(14) yes
N305 3_655 B306 N305 . 105(2) yes
N305 3_655 B306 H3062 . 112.4 no
N305 . B306 H3062 . 112.4 no
N305 3_655 B306 H3061 . 108.8 no
N305 . B306 H3061 . 108.8 no
H3062 . B306 H3061 . 109.5 no
Cl403 3_655 C401 H4012 3_655 97.6 no
Cl403 3_655 C401 Cl402 . 109.8(14) yes
H4012 3_655 C401 Cl402 . 97.2 no
Cl403 3_655 C401 Cl403 . 45.2(12) yes
H4012 3_655 C401 Cl403 . 52.5 no
Cl402 . C401 Cl403 . 109.8(14) yes
Cl403 3_655 C401 H4011 . 122.7 no
H4012 3_655 C401 H4011 . 97.2 no
Cl402 . C401 H4011 . 122.7 no
Cl403 . C401 H4011 . 122.7 no
Cl403 3_655 C401 H4012 . 52.5 no
H4012 3_655 C401 H4012 . 149.8 no
Cl402 . C401 H4012 . 97.2 no
Cl403 . C401 H4012 . 97.6 no
H4011 . C401 H4012 . 97.2 no
Gd1 . N301 N305 . 115.1(6) yes
Gd1 . N301 C302 . 137.0(8) yes
N305 . N301 C302 . 106.4(9) yes

loop_
_geom_bond_atom_site_label_1
_geom_bond_atom_site_label_2
_geom_bond_site_symmetry_2
_geom_bond_distance
_geom_bond_publ_flag
Gd1 N301 3_655 2.531(8) yes
Gd1 N201 3_655 2.526(15) yes
Gd1 N101 3_655 2.501(11) yes
Gd1 N101 . 2.501(11) yes
Gd1 N111 . 2.605(10) yes
Gd1 N201 . 2.526(15) yes
Gd1 N211 . 2.594(8) yes
Gd1 N301 . 2.531(8) yes
N101 C102 . 1.335(16) yes
N101 N105 . 1.352(13) yes
C102 C103 . 1.395(15) yes
C102 H1021 . 0.929 no
C103 C104 . 1.37(2) yes
C103 H1031 . 0.934 no
C104 N105 . 1.352(16) yes
C104 H1041 . 0.926 no
N105 B106 . 1.546(12) yes
B106 N107 . 1.546(17) yes
B106 H1061 . 1.044 no
N107 C108 . 1.372(16) yes
N107 N111 . 1.314(15) yes
C108 C109 . 1.40(2) yes
C108 H1081 . 0.931 no
C109 C110 . 1.46(3) yes
C109 H1091 . 0.932 no
C110 N111 . 1.29(2) yes
C110 H1101 . 0.930 no
N201 C202 . 1.343(18) yes
N201 N205 . 1.357(15) yes
C202 C203 . 1.371(16) yes
C202 H2021 . 0.929 no
C203 C204 . 1.366(18) yes
C203 H2031 . 0.935 no
C204 N205 . 1.339(14) yes
C204 H2041 . 0.925 no
N205 B206 . 1.512(11) yes
B206 N207 . 1.52(2) yes
B206 H2061 . 1.349 no
N207 C208 . 1.33(3) yes
N207 N211 . 1.30(3) yes
C208 C209 . 1.38(2) yes
C208 H2081 . 0.925 no
C209 C210 . 1.36(3) yes
C209 H2091 . 0.927 no
C210 N211 . 1.36(3) yes
C210 H2101 . 0.933 no
C302 C303 . 1.381(16) yes
C302 N301 . 1.327(14) yes
C302 H3021 . 0.929 no
C303 C304 . 1.338(17) yes
C303 H3031 . 0.928 no
C304 N305 . 1.325(13) yes
C304 H3041 . 0.931 no
N305 B306 . 1.60(2) yes
N305 N301 . 1.350(10) yes
B306 H3062 . 0.950 no
B306 H3061 . 0.950 no
C401 Cl403 3_655 1.76(2) yes
C401 H4012 3_655 0.950 no
C401 Cl402 . 1.65(3) yes
C401 Cl403 . 1.76(2) yes
C401 H4011 . 0.978 no
C401 H4012 . 0.950 no
